data_7107475
loop_
_publ_author_name
'Marzio Rancan'
'Alessandro Dolmella'
'Roberta Seraglia'
'Simonetta Orlandi'
'Silvio Quici'
'Lidia Armelao'

_publ_section_title
;
 A templating guest sorts out a molecular triangle from a dimer-trimer
 constitutional dynamic library
;
_journal_name_full Chem.Commun.
_journal_page_first 3115
_journal_paper_doi 10.1039/c2cc30288h
_journal_volume 48
_journal_year 2012
_chemical_formula_moiety 'C54 H60 Cu3 N4 O12, 3(H2 O)'
_chemical_formula_sum 'C54 H66 Cu3 N4 O15'
_chemical_formula_weight 1201.73
_chemical_name_systematic
;
?
;
_space_group_crystal_system monoclinic
_space_group_IT_number 15
_space_group_name_Hall '-C 2yc'
_space_group_name_H-M_alt 'C 1 2/c 1'
_symmetry_space_group_name_Hall '-C 2yc'
_symmetry_space_group_name_H-M 'C 1 2/c 1'
_atom_sites_solution_hydrogens geom
_atom_sites_solution_primary direct
_atom_sites_solution_secondary difmap
_audit_creation_date 2011-12-01
_audit_creation_method
;
Olex2 1.1
(compiled 2011.11.01 svn.r2039, GUI svn.r3906)
;
_cell_angle_alpha 90.00
_cell_angle_beta 105.320(3)
_cell_angle_gamma 90.00
_cell_formula_units_Z 8
_cell_length_a 34.2239(10)
_cell_length_b 23.4053(6)
_cell_length_c 15.0341(4)
_cell_measurement_reflns_used 20644
_cell_measurement_temperature 300.5
_cell_measurement_theta_max 24.4586
_cell_measurement_theta_min 2.0411
_cell_volume 11614.7(6)
_computing_cell_refinement
;
CrysAlisPro, Agilent Technologies,
Version 1.171.35.11 (release 16-05-2011 CrysAlis171 .NET)
(compiled May 16 2011,17:55:39)
;
_computing_data_collection
;
CrysAlisPro, Agilent Technologies,
Version 1.171.35.11 (release 16-05-2011 CrysAlis171 .NET)
(compiled May 16 2011,17:55:39)
;
_computing_data_reduction
;
CrysAlisPro, Agilent Technologies,
Version 1.171.35.11 (release 16-05-2011 CrysAlis171 .NET)
(compiled May 16 2011,17:55:39)
;
_computing_molecular_graphics
;
O. V. Dolomanov, L. J. Bourhis, R. J. Gildea, J. A. K. Howard and H. Puschmann,
OLEX2: a complete structure solution, refinement and analysis program.
J. Appl. Cryst. (2009). 42, 339-341.
;
_computing_publication_material
;
O. V. Dolomanov, L. J. Bourhis, R. J. Gildea, J. A. K. Howard and H. Puschmann,
OLEX2: a complete structure solution, refinement and analysis program.
J. Appl. Cryst. (2009). 42, 339-341.
;
_computing_structure_refinement
;
SHELXL, G.M. Sheldrick, Acta Cryst.
2008). A64, 112-122
;
_computing_structure_solution 'SHELXS-97 (Sheldrick, 1990)'
_diffrn_ambient_temperature 300.5
_diffrn_detector_area_resol_mean 16.1274
_diffrn_measured_fraction_theta_full 0.887
_diffrn_measured_fraction_theta_max 0.887
_diffrn_measurement_details
;
1 omega -30.00 8.00 0.2500 30.0000
omega____ theta____ kappa____ phi______ frames
- -10.0172 -92.0000 -126.0000 152

2 omega -14.00 57.00 0.2500 30.0000
omega____ theta____ kappa____ phi______ frames
- -10.0172 38.0000 -60.0000 284

3 omega -15.00 78.00 0.2500 30.0000
omega____ theta____ kappa____ phi______ frames
- 10.0953 38.0000 -180.0000 372

4 omega -19.00 79.00 0.2500 30.0000
omega____ theta____ kappa____ phi______ frames
- 10.0953 77.0000 -120.0000 392

5 omega -10.00 69.00 0.2500 30.0000
omega____ theta____ kappa____ phi______ frames
- 10.0953 77.0000 0.0000 316

6 omega -63.00 40.00 0.2500 30.0000
omega____ theta____ kappa____ phi______ frames
- 10.0953 -77.0000 -120.0000 412

7 omega -50.00 44.00 0.2500 30.0000
omega____ theta____ kappa____ phi______ frames
- 10.0953 -77.0000 120.0000 376

8 omega -27.00 55.00 0.2500 30.0000
omega____ theta____ kappa____ phi______ frames
- 10.0953 -97.0000 3.0000 328
;
_diffrn_measurement_device_type 'Xcalibur, Eos, Gemini'
_diffrn_measurement_method '\w scans'
_diffrn_orient_matrix_UB_11 -0.0013166000
_diffrn_orient_matrix_UB_12 0.0096899000
_diffrn_orient_matrix_UB_13 -0.0453889000
_diffrn_orient_matrix_UB_21 -0.0083551000
_diffrn_orient_matrix_UB_22 0.0261943000
_diffrn_orient_matrix_UB_23 0.0100140000
_diffrn_orient_matrix_UB_31 0.0197608000
_diffrn_orient_matrix_UB_32 0.0117333000
_diffrn_orient_matrix_UB_33 0.0152491000
_diffrn_radiation_monochromator graphite
_diffrn_radiation_type 'Mo K\a'
_diffrn_radiation_wavelength 0.7107
_diffrn_reflns_av_R_equivalents 0.0430
_diffrn_reflns_av_unetI/netI 0.0330
_diffrn_reflns_limit_h_max 39
_diffrn_reflns_limit_h_min -39
_diffrn_reflns_limit_k_max 27
_diffrn_reflns_limit_k_min -26
_diffrn_reflns_limit_l_max 17
_diffrn_reflns_limit_l_min -16
_diffrn_reflns_number 52690
_diffrn_reflns_theta_full 24.51
_diffrn_reflns_theta_max 24.51
_diffrn_reflns_theta_min 2.05
_diffrn_source 'Enhance (Mo) X-ray Source'
_exptl_absorpt_coefficient_mu 1.155
_exptl_absorpt_correction_T_max 1.00000
_exptl_absorpt_correction_T_min 0.57058
_exptl_absorpt_correction_type multi-scan
_exptl_absorpt_process_details
;
CrysAlisPro, Agilent Technologies,
Version 1.171.35.11 (release 16-05-2011 CrysAlis171 .NET)
(compiled May 16 2011,17:55:39)
Empirical absorption correction using spherical harmonics,
implemented in SCALE3 ABSPACK scaling algorithm.
;
_exptl_crystal_colour 'clear bluish green'
_exptl_crystal_colour_lustre clear
_exptl_crystal_colour_modifier bluish
_exptl_crystal_colour_primary green
_exptl_crystal_density_diffrn 1.374
_exptl_crystal_density_method 'not measured'
_exptl_crystal_description block
_exptl_crystal_F_000 5000
_exptl_crystal_recrystallization_method CHCl3-TOLUENE
_exptl_crystal_size_max 0.3
_exptl_crystal_size_mid 0.25
_exptl_crystal_size_min 0.2
_refine_diff_density_max 0.241
_refine_diff_density_min -0.232
_refine_diff_density_rms 0.049
_refine_ls_extinction_method none
_refine_ls_goodness_of_fit_ref 1.025
_refine_ls_hydrogen_treatment mixed
_refine_ls_matrix_type full
_refine_ls_number_parameters 706
_refine_ls_number_reflns 8593
_refine_ls_number_restraints 690
_refine_ls_restrained_S_all 0.988
_refine_ls_R_factor_all 0.0558
_refine_ls_R_factor_gt 0.0391
_refine_ls_shift/su_max 0.002
_refine_ls_shift/su_mean 0.000
_refine_ls_structure_factor_coef Fsqd
_refine_ls_weighting_details 'calc w=1/[\s^2^(Fo^2^)+(0.0537P)^2^+8.2499P] where P=(Fo^2^+2Fc^2^)/3'
_refine_ls_weighting_scheme calc
_refine_ls_wR_factor_gt 0.0965
_refine_ls_wR_factor_ref 0.1026
_reflns_number_gt 6729
_reflns_number_total 8593
_reflns_threshold_expression >2sigma(I)
_cod_data_source_file c2cc30288h.txt
_cod_data_source_block exp_309_abs_s
_cod_database_code 7107475
_chemical_oxdiff_usercomment '11MR300 d a toluene+cloroformio RT Moly'
_reflns_odcompleteness_completeness 99.87
_reflns_odcompleteness_iscentric 1
_reflns_odcompleteness_theta 20.77

loop_
_space_group_symop_id
_space_group_symop_operation_xyz
1 'x, y, z'
2 '-x, y, -z+1/2'
3 'x+1/2, y+1/2, z'
4 '-x+1/2, y+1/2, -z+1/2'
5 '-x, -y, -z'
6 'x, -y, z-1/2'
7 '-x+1/2, -y+1/2, -z'
8 'x+1/2, -y+1/2, z-1/2'

loop_
_atom_site_label
_atom_site_type_symbol
_atom_site_fract_x
_atom_site_fract_y
_atom_site_fract_z
_atom_site_U_iso_or_equiv
_atom_site_adp_type
_atom_site_occupancy
_atom_site_symmetry_multiplicity
_atom_site_calc_flag
_atom_site_refinement_flags
Cu1 Cu 0.665751(12) 0.330187(15) 0.13293(3) 0.04822(13) Uani 1 1 d U
Cu2 Cu 0.618228(12) 0.097134(16) 0.30517(3) 0.04923(13) Uani 1 1 d U
Cu3 Cu 0.602637(11) 0.340005(16) 0.49978(3) 0.04576(13) Uani 1 1 d U
O5 O 0.67094(7) 0.09159(9) 0.28514(16) 0.0569(6) Uani 1 1 d U
O3 O 0.70076(6) 0.37563(9) 0.22616(15) 0.0537(6) Uani 1 1 d U
O9 O 0.63141(6) 0.28904(9) 0.59433(14) 0.0505(5) Uani 1 1 d U
O2 O 0.63557(6) 0.28870(9) 0.02749(14) 0.0501(5) Uani 1 1 d U
O12 O 0.57308(6) 0.40184(9) 0.42783(15) 0.0516(5) Uani 1 1 d U
O10 O 0.55295(6) 0.30051(9) 0.49894(14) 0.0506(5) Uani 1 1 d U
O7 O 0.64492(6) 0.09694(9) 0.43541(16) 0.0557(6) Uani 1 1 d U
O6 O 0.59441(7) 0.08554(9) 0.17472(15) 0.0551(6) Uani 1 1 d U
O1 O 0.71094(6) 0.27899(9) 0.14329(15) 0.0584(6) Uani 1 1 d U
O4 O 0.62681(7) 0.39217(9) 0.10690(14) 0.0515(5) Uani 1 1 d U
O11 O 0.65151(6) 0.38508(9) 0.52101(14) 0.0543(6) Uani 1 1 d U
O8 O 0.56710(6) 0.08463(9) 0.33368(15) 0.0542(6) Uani 1 1 d U
N2 N 0.60828(7) 0.19713(10) 0.28990(16) 0.0433(6) Uani 1 1 d U
N3 N 0.60200(7) 0.28920(10) 0.36169(16) 0.0418(6) Uani 1 1 d U
C49 C 0.62984(9) 0.31391(13) 0.31187(19) 0.0442(7) Uani 1 1 d U
H49A H 0.6239 0.3542 0.3013 0.053 Uiso 1 1 calc R
H49B H 0.6575 0.3105 0.3498 0.053 Uiso 1 1 calc R
C30 C 0.58045(9) 0.21867(13) 0.58866(19) 0.0418(7) Uani 1 1 d U
C46 C 0.65642(9) 0.45339(12) 0.2339(2) 0.0447(7) Uani 1 1 d U
N1 N 0.62642(7) 0.28548(10) 0.22292(16) 0.0429(6) Uani 1 1 d U
C45 C 0.69348(9) 0.42341(13) 0.2587(2) 0.0461(8) Uani 1 1 d U
C6 C 0.68228(10) 0.14778(13) 0.0009(2) 0.0491(8) Uani 1 1 d U
C14 C 0.65358(10) 0.09532(13) 0.1203(2) 0.0493(8) Uani 1 1 d U
C22 C 0.57415(9) 0.10949(14) 0.5842(2) 0.0493(8) Uani 1 1 d U
C36 C 0.58733(10) 0.44410(13) 0.3927(2) 0.0487(8) Uani 1 1 d U
C50 C 0.63585(9) 0.22411(12) 0.2418(2) 0.0446(7) Uani 1 1 d U
H50A H 0.6337 0.2044 0.1840 0.054 Uiso 1 1 calc R
H50B H 0.6635 0.2203 0.2793 0.054 Uiso 1 1 calc R
C4 C 0.64266(9) 0.23803(14) 0.0032(2) 0.0458(8) Uani 1 1 d U
C35 C 0.62839(9) 0.45875(13) 0.4100(2) 0.0442(7) Uani 1 1 d U
C27 C 0.57091(9) 0.16204(13) 0.6256(2) 0.0441(7) Uani 1 1 d U
C47 C 0.62637(10) 0.43704(14) 0.1548(2) 0.0477(8) Uani 1 1 d U
C51 C 0.61210(9) 0.22820(12) 0.3767(2) 0.0443(7) Uani 1 1 d U
H51A H 0.6397 0.2246 0.4149 0.053 Uiso 1 1 calc R
H51B H 0.5942 0.2110 0.4097 0.053 Uiso 1 1 calc R
C3 C 0.67769(9) 0.20632(13) 0.0396(2) 0.0446(7) Uani 1 1 d U
N4 N 0.55543(7) 0.26429(11) 0.21375(16) 0.0450(6) Uani 1 1 d U
C20 C 0.55912(10) 0.09080(13) 0.4117(2) 0.0511(8) Uani 1 1 d U
C53 C 0.58378(9) 0.28972(14) 0.1678(2) 0.0494(8) Uani 1 1 d U
H53A H 0.5769 0.3297 0.1555 0.059 Uiso 1 1 calc R
H53B H 0.5810 0.2708 0.1091 0.059 Uiso 1 1 calc R
C18 C 0.62921(10) 0.10027(13) 0.5032(2) 0.0512(8) Uani 1 1 d U
C43 C 0.65250(9) 0.50832(12) 0.2824(2) 0.0432(7) Uani 1 1 d U
C34 C 0.65715(10) 0.43160(14) 0.4818(2) 0.0500(8) Uani 1 1 d U
C2 C 0.71149(10) 0.23175(14) 0.1019(2) 0.0518(8) Uani 1 1 d U
C15 C 0.61185(11) 0.08818(14) 0.1094(2) 0.0554(9) Uani 1 1 d U
C5 C 0.60934(10) 0.21556(15) -0.0754(2) 0.0631(9) Uani 1 1 d U
H5A H 0.5857 0.2080 -0.0542 0.095 Uiso 1 1 calc R
H5B H 0.6181 0.1809 -0.0982 0.095 Uiso 1 1 calc R
H5C H 0.6029 0.2434 -0.1239 0.095 Uiso 1 1 calc R
C29 C 0.61880(9) 0.24378(13) 0.6248(2) 0.0431(7) Uani 1 1 d U
C13 C 0.68082(10) 0.09110(13) 0.2091(3) 0.0525(8) Uani 1 1 d U
C28 C 0.64805(9) 0.22057(15) 0.7099(2) 0.0575(9) Uani 1 1 d U
H28A H 0.6743 0.2163 0.6988 0.086 Uiso 1 1 calc R
H28B H 0.6387 0.1841 0.7248 0.086 Uiso 1 1 calc R
H28C H 0.6499 0.2465 0.7603 0.086 Uiso 1 1 calc R
C26 C 0.55772(10) 0.16227(15) 0.7063(2) 0.0555(9) Uani 1 1 d U
H26 H 0.5541 0.1971 0.7328 0.067 Uiso 1 1 calc R
C54 C 0.56015(9) 0.29347(14) 0.3016(2) 0.0477(8) Uani 1 1 d U
H54A H 0.5415 0.2770 0.3332 0.057 Uiso 1 1 calc R
H54B H 0.5531 0.3334 0.2901 0.057 Uiso 1 1 calc R
C19 C 0.58740(9) 0.10307(12) 0.4961(2) 0.0446(7) Uani 1 1 d U
C16 C 0.58363(12) 0.08195(19) 0.0141(2) 0.0838(13) Uani 1 1 d U
H16A H 0.5701 0.0457 0.0092 0.126 Uiso 1 1 calc R
H16B H 0.5989 0.0842 -0.0309 0.126 Uiso 1 1 calc R
H16C H 0.5639 0.1121 0.0035 0.126 Uiso 1 1 calc R
C23 C 0.56544(11) 0.05980(15) 0.6278(3) 0.0659(10) Uani 1 1 d U
H23 H 0.5674 0.0246 0.6007 0.079 Uiso 1 1 calc R
C38 C 0.64060(9) 0.51092(13) 0.3646(2) 0.0460(8) Uani 1 1 d U
C52 C 0.56622(9) 0.20460(13) 0.2321(2) 0.0491(8) Uani 1 1 d U
H52A H 0.5632 0.1848 0.1740 0.059 Uiso 1 1 calc R
H52B H 0.5477 0.1873 0.2631 0.059 Uiso 1 1 calc R
C24 C 0.55419(12) 0.06110(18) 0.7084(3) 0.0727(11) Uani 1 1 d U
H24 H 0.5495 0.0273 0.7364 0.087 Uiso 1 1 calc R
C11 C 0.67052(10) 0.09711(14) 0.0368(2) 0.0535(8) Uani 1 1 d U
C31 C 0.54921(9) 0.25085(14) 0.5318(2) 0.0470(8) Uani 1 1 d U
C32 C 0.50626(10) 0.22980(16) 0.5085(3) 0.0722(11) Uani 1 1 d U
H32A H 0.4910 0.2523 0.5408 0.108 Uiso 1 1 calc R
H32B H 0.5059 0.1905 0.5265 0.108 Uiso 1 1 calc R
H32C H 0.4945 0.2331 0.4433 0.108 Uiso 1 1 calc R
C42 C 0.66186(10) 0.55939(13) 0.2448(2) 0.0565(9) Uani 1 1 d U
H42 H 0.6691 0.5581 0.1894 0.068 Uiso 1 1 calc R
C25 C 0.54994(11) 0.11265(18) 0.7476(2) 0.0660(10) Uani 1 1 d U
H25 H 0.5418 0.1142 0.8019 0.079 Uiso 1 1 calc R
C21 C 0.51514(10) 0.08090(19) 0.4070(3) 0.0766(12) Uani 1 1 d U
H21A H 0.5016 0.0654 0.3477 0.115 Uiso 1 1 calc R
H21B H 0.5027 0.1165 0.4159 0.115 Uiso 1 1 calc R
H21C H 0.5130 0.0545 0.4544 0.115 Uiso 1 1 calc R
C44 C 0.72969(10) 0.44782(15) 0.3270(3) 0.0675(10) Uani 1 1 d U
H44A H 0.7357 0.4253 0.3823 0.101 Uiso 1 1 calc R
H44B H 0.7241 0.4864 0.3412 0.101 Uiso 1 1 calc R
H44C H 0.7525 0.4474 0.3012 0.101 Uiso 1 1 calc R
C17 C 0.65950(11) 0.09797(17) 0.5959(2) 0.0736(11) Uani 1 1 d U
H17A H 0.6799 0.0701 0.5947 0.110 Uiso 1 1 calc R
H17B H 0.6460 0.0875 0.6420 0.110 Uiso 1 1 calc R
H17C H 0.6719 0.1348 0.6104 0.110 Uiso 1 1 calc R
C41 C 0.66084(11) 0.61138(14) 0.2859(3) 0.0622(9) Uani 1 1 d U
H41 H 0.6674 0.6446 0.2591 0.075 Uiso 1 1 calc R
C12 C 0.72533(11) 0.08350(19) 0.2214(3) 0.0777(12) Uani 1 1 d U
H12A H 0.7394 0.1174 0.2482 0.117 Uiso 1 1 calc R
H12B H 0.7304 0.0766 0.1625 0.117 Uiso 1 1 calc R
H12C H 0.7348 0.0516 0.2613 0.117 Uiso 1 1 calc R
C10 C 0.67512(13) 0.04605(16) -0.0064(3) 0.0779(12) Uani 1 1 d U
H10 H 0.6670 0.0123 0.0161 0.093 Uiso 1 1 calc R
C1 C 0.75307(10) 0.20515(16) 0.1211(3) 0.0714(11) Uani 1 1 d U
H1A H 0.7695 0.2268 0.0906 0.107 Uiso 1 1 calc R
H1B H 0.7507 0.1666 0.0985 0.107 Uiso 1 1 calc R
H1C H 0.7654 0.2051 0.1863 0.107 Uiso 1 1 calc R
C7 C 0.69880(11) 0.14370(16) -0.0742(2) 0.0657(10) Uani 1 1 d U
H7 H 0.7070 0.1770 -0.0977 0.079 Uiso 1 1 calc R
C39 C 0.63957(11) 0.56442(14) 0.4050(2) 0.0614(9) Uani 1 1 d U
H39 H 0.6316 0.5669 0.4594 0.074 Uiso 1 1 calc R
C8 C 0.70347(14) 0.09248(17) -0.1149(3) 0.0810(12) Uani 1 1 d U
H8 H 0.7148 0.0912 -0.1646 0.097 Uiso 1 1 calc R
C33 C 0.69786(10) 0.45889(17) 0.5241(3) 0.0720(11) Uani 1 1 d U
H33A H 0.6981 0.4746 0.5832 0.108 Uiso 1 1 calc R
H33B H 0.7025 0.4888 0.4844 0.108 Uiso 1 1 calc R
H33C H 0.7188 0.4306 0.5314 0.108 Uiso 1 1 calc R
C48 C 0.59003(11) 0.47502(16) 0.1167(3) 0.0698(10) Uani 1 1 d U
H48A H 0.5919 0.4915 0.0595 0.105 Uiso 1 1 calc R
H48B H 0.5895 0.5049 0.1601 0.105 Uiso 1 1 calc R
H48C H 0.5657 0.4527 0.1064 0.105 Uiso 1 1 calc R
C40 C 0.65000(12) 0.61349(15) 0.3669(3) 0.0694(10) Uani 1 1 d U
H40 H 0.6497 0.6483 0.3964 0.083 Uiso 1 1 calc R
C9 C 0.69109(14) 0.04331(18) -0.0808(3) 0.0886(13) Uani 1 1 d U
H9 H 0.6935 0.0083 -0.1081 0.106 Uiso 1 1 calc R
O3W O 0.77708(9) 0.18800(18) 0.3683(2) 0.1072(10) Uani 1 1 d GU
H3WA H 0.7637 0.2004 0.4045 0.161 Uiso 1 1 d G
H3WB H 0.8020 0.1854 0.3972 0.161 Uiso 1 1 d G
O1W O 0.74177(13) 0.19888(18) 0.6418(3) 0.1405(14) Uani 1 1 d GU
H1WA H 0.7512 0.2260 0.6163 0.211 Uiso 1 1 d G
H1WB H 0.7595 0.1880 0.6898 0.211 Uiso 1 1 d G
O2W O 0.77379(12) 0.3491(2) 0.5302(3) 0.1478(15) Uani 1 1 d GU
H2WA H 0.7992 0.3464 0.5532 0.222 Uiso 1 1 d G
H2WB H 0.7651 0.3193 0.4986 0.222 Uiso 1 1 d G
C37 C 0.55491(11) 0.48021(16) 0.3306(3) 0.0741(11) Uani 1 1 d U
H37A H 0.5414 0.4584 0.2773 0.111 Uiso 1 1 calc R
H37B H 0.5670 0.5134 0.3115 0.111 Uiso 1 1 calc R
H37C H 0.5357 0.4918 0.3633 0.111 Uiso 1 1 calc R

loop_
_atom_site_aniso_label
_atom_site_aniso_U_11
_atom_site_aniso_U_22
_atom_site_aniso_U_33
_atom_site_aniso_U_23
_atom_site_aniso_U_13
_atom_site_aniso_U_12
Cu1 0.0639(3) 0.0350(2) 0.0435(2) -0.00397(17) 0.01020(19) 0.00159(18)
Cu2 0.0522(2) 0.0433(2) 0.0520(3) -0.00107(19) 0.01346(19) -0.00259(18)
Cu3 0.0514(2) 0.0404(2) 0.0445(2) 0.00244(18) 0.01107(18) -0.00485(18)
O5 0.0607(14) 0.0590(15) 0.0517(14) 0.0019(12) 0.0159(11) 0.0045(11)
O3 0.0583(13) 0.0380(13) 0.0612(14) -0.0104(11) 0.0097(11) 0.0058(10)
O9 0.0504(12) 0.0477(13) 0.0495(13) 0.0054(11) 0.0065(10) -0.0104(10)
O2 0.0657(14) 0.0410(13) 0.0419(12) -0.0012(10) 0.0112(10) 0.0052(11)
O12 0.0522(13) 0.0436(13) 0.0587(14) 0.0023(11) 0.0143(11) -0.0032(10)
O10 0.0485(12) 0.0492(14) 0.0516(13) 0.0054(11) 0.0091(10) 0.0008(10)
O7 0.0520(13) 0.0565(15) 0.0583(14) 0.0009(12) 0.0139(11) 0.0045(11)
O6 0.0602(14) 0.0510(14) 0.0541(14) -0.0024(11) 0.0151(11) -0.0104(11)
O1 0.0634(14) 0.0422(13) 0.0629(15) -0.0150(12) 0.0049(11) 0.0024(11)
O4 0.0703(14) 0.0391(13) 0.0416(12) -0.0021(10) 0.0087(11) 0.0020(11)
O11 0.0557(13) 0.0533(14) 0.0498(13) 0.0097(11) 0.0068(11) -0.0092(11)
O8 0.0571(13) 0.0558(14) 0.0484(13) 0.0002(11) 0.0118(11) -0.0072(11)
N2 0.0482(15) 0.0360(14) 0.0443(15) -0.0006(12) 0.0097(12) -0.0013(11)
N3 0.0484(14) 0.0365(14) 0.0386(14) -0.0008(11) 0.0083(11) -0.0002(12)
C49 0.0545(19) 0.0359(17) 0.0403(17) -0.0004(14) 0.0090(15) -0.0042(14)
C30 0.0444(17) 0.0432(18) 0.0362(17) -0.0023(14) 0.0080(14) -0.0087(14)
C46 0.0603(19) 0.0315(17) 0.0448(18) 0.0015(14) 0.0184(15) 0.0005(15)
N1 0.0508(15) 0.0367(14) 0.0389(14) 0.0011(12) 0.0081(11) -0.0008(12)
C45 0.0554(19) 0.0367(18) 0.0489(19) 0.0015(15) 0.0185(15) -0.0028(15)
C6 0.062(2) 0.0407(18) 0.0450(19) -0.0069(15) 0.0158(16) -0.0004(16)
C14 0.068(2) 0.0306(17) 0.0517(19) -0.0046(15) 0.0192(16) -0.0041(15)
C22 0.0495(18) 0.051(2) 0.0457(18) 0.0073(16) 0.0091(15) -0.0067(16)
C36 0.061(2) 0.0361(18) 0.049(2) -0.0039(15) 0.0145(16) 0.0003(16)
C50 0.0476(17) 0.0359(17) 0.0496(19) -0.0005(14) 0.0115(15) 0.0021(14)
C4 0.060(2) 0.044(2) 0.0353(17) 0.0011(15) 0.0173(15) -0.0041(16)
C35 0.0600(19) 0.0340(17) 0.0399(17) -0.0019(14) 0.0156(15) -0.0020(15)
C27 0.0416(17) 0.0476(19) 0.0401(17) 0.0028(15) 0.0052(14) -0.0077(14)
C47 0.062(2) 0.0412(19) 0.0422(18) 0.0071(16) 0.0173(16) 0.0035(16)
C51 0.0480(18) 0.0409(18) 0.0418(17) 0.0033(14) 0.0080(14) -0.0010(14)
C3 0.0605(19) 0.0355(17) 0.0404(17) -0.0036(14) 0.0177(15) -0.0005(15)
N4 0.0463(14) 0.0436(16) 0.0407(14) -0.0019(12) 0.0040(12) 0.0005(12)
C20 0.055(2) 0.0403(19) 0.057(2) 0.0070(16) 0.0118(17) -0.0053(15)
C53 0.0565(19) 0.0469(19) 0.0397(18) -0.0018(15) 0.0041(15) 0.0036(16)
C18 0.063(2) 0.0365(18) 0.053(2) 0.0024(16) 0.0126(17) 0.0026(16)
C43 0.0522(19) 0.0323(17) 0.0465(18) -0.0001(14) 0.0153(15) -0.0005(14)
C34 0.059(2) 0.049(2) 0.0457(19) -0.0007(16) 0.0201(16) -0.0073(16)
C2 0.064(2) 0.041(2) 0.051(2) -0.0014(16) 0.0166(17) 0.0023(16)
C15 0.068(2) 0.041(2) 0.056(2) -0.0023(17) 0.0145(18) -0.0121(17)
C5 0.072(2) 0.055(2) 0.056(2) -0.0104(18) 0.0049(18) -0.0021(19)
C29 0.0492(18) 0.0405(19) 0.0401(17) -0.0003(15) 0.0129(14) -0.0025(15)
C13 0.058(2) 0.0363(19) 0.064(2) -0.0044(17) 0.0183(17) 0.0021(16)
C28 0.055(2) 0.061(2) 0.049(2) 0.0091(17) 0.0010(16) -0.0144(17)
C26 0.060(2) 0.065(2) 0.0406(19) -0.0018(17) 0.0115(16) -0.0146(17)
C54 0.0466(18) 0.0466(19) 0.0480(18) -0.0018(15) 0.0091(15) 0.0051(15)
C19 0.0460(18) 0.0360(18) 0.0516(19) 0.0049(15) 0.0122(15) -0.0038(14)
C16 0.087(3) 0.102(3) 0.057(2) 0.003(2) 0.010(2) -0.032(3)
C23 0.086(3) 0.045(2) 0.069(2) 0.0110(18) 0.025(2) -0.0079(19)
C38 0.0579(19) 0.0351(18) 0.0463(19) -0.0035(14) 0.0160(15) -0.0050(15)
C52 0.0479(18) 0.0472(19) 0.0479(19) -0.0059(16) 0.0051(15) -0.0067(15)
C24 0.088(3) 0.068(3) 0.063(2) 0.018(2) 0.021(2) -0.021(2)
C11 0.068(2) 0.0404(19) 0.055(2) -0.0113(16) 0.0203(17) -0.0026(16)
C31 0.0505(18) 0.049(2) 0.0404(18) -0.0008(16) 0.0108(15) -0.0108(16)
C32 0.048(2) 0.073(3) 0.086(3) 0.019(2) 0.0016(19) -0.0101(18)
C42 0.077(2) 0.0381(19) 0.062(2) 0.0063(17) 0.0318(19) 0.0038(17)
C25 0.068(2) 0.087(3) 0.045(2) 0.010(2) 0.0175(17) -0.021(2)
C21 0.054(2) 0.108(3) 0.069(3) -0.008(2) 0.0180(19) -0.019(2)
C44 0.062(2) 0.056(2) 0.082(3) -0.019(2) 0.0134(19) -0.0026(18)
C17 0.064(2) 0.086(3) 0.061(2) -0.012(2) -0.0002(19) 0.015(2)
C41 0.081(2) 0.0333(19) 0.078(3) 0.0040(18) 0.032(2) -0.0044(17)
C12 0.069(2) 0.095(3) 0.074(3) 0.004(2) 0.028(2) 0.023(2)
C10 0.120(3) 0.042(2) 0.084(3) -0.014(2) 0.048(3) -0.008(2)
C1 0.066(2) 0.054(2) 0.088(3) -0.012(2) 0.010(2) 0.0072(19)
C7 0.092(3) 0.053(2) 0.059(2) -0.0049(18) 0.032(2) -0.001(2)
C39 0.088(3) 0.042(2) 0.062(2) -0.0072(17) 0.033(2) -0.0038(18)
C8 0.121(3) 0.068(3) 0.068(3) -0.018(2) 0.049(2) 0.003(2)
C33 0.064(2) 0.084(3) 0.066(2) 0.013(2) 0.0124(19) -0.021(2)
C48 0.078(2) 0.059(2) 0.062(2) -0.0001(19) 0.0010(19) 0.0180(19)
C40 0.100(3) 0.0334(19) 0.081(3) -0.0090(19) 0.035(2) -0.0011(19)
C9 0.134(4) 0.056(2) 0.089(3) -0.028(2) 0.053(3) -0.002(3)
O3W 0.086(2) 0.120(3) 0.113(3) -0.004(2) 0.0211(19) 0.011(2)
O1W 0.171(4) 0.115(3) 0.111(3) 0.012(2) -0.006(3) 0.025(3)
O2W 0.125(3) 0.183(4) 0.138(4) -0.037(3) 0.039(3) -0.061(3)
C37 0.069(2) 0.061(2) 0.088(3) 0.023(2) 0.011(2) 0.0042(19)

loop_
_atom_type_symbol
_atom_type_description
_atom_type_scat_dispersion_real
_atom_type_scat_dispersion_imag
_atom_type_scat_source
C C 0.0033 0.0016 'International Tables Vol C Tables 4.2.6.8 and 6.1.1.4'
H H 0.0000 0.0000 'International Tables Vol C Tables 4.2.6.8 and 6.1.1.4'
Cu Cu 0.3201 1.2651 'International Tables Vol C Tables 4.2.6.8 and 6.1.1.4'
N N 0.0061 0.0033 'International Tables Vol C Tables 4.2.6.8 and 6.1.1.4'
O O 0.0106 0.0060 'International Tables Vol C Tables 4.2.6.8 and 6.1.1.4'

loop_
_geom_angle_atom_site_label_1
_geom_angle_atom_site_label_2
_geom_angle_atom_site_label_3
_geom_angle
O3 Cu1 O2 171.21(9)
O3 Cu1 O1 87.28(9)
O3 Cu1 O4 89.77(9)
O3 Cu1 N1 99.59(9)
O2 Cu1 O1 89.85(9)
O2 Cu1 O4 91.18(9)
O2 Cu1 N1 89.16(8)
O1 Cu1 O4 167.01(10)
O1 Cu1 N1 104.00(9)
O4 Cu1 N1 88.96(9)
O5 Cu2 O7 86.91(9)
O5 Cu2 O6 89.61(10)
O5 Cu2 O8 166.85(10)
O5 Cu2 N2 99.75(9)
O7 Cu2 O6 171.29(10)
O7 Cu2 O8 89.33(9)
O7 Cu2 N2 96.78(9)
O6 Cu2 N2 91.67(9)
O8 Cu2 O6 92.30(9)
O8 Cu2 N2 93.20(9)
O9 Cu3 O12 167.13(9)
O9 Cu3 O10 89.19(9)
O9 Cu3 O11 87.97(9)
O9 Cu3 N3 102.70(9)
O12 Cu3 O10 91.44(9)
O12 Cu3 O11 89.18(9)
O12 Cu3 N3 90.18(9)
O10 Cu3 N3 87.14(8)
O11 Cu3 O10 169.87(9)
O11 Cu3 N3 102.97(9)
C13 O5 Cu2 128.8(2)
C45 O3 Cu1 128.6(2)
C29 O9 Cu3 128.88(19)
C4 O2 Cu1 127.1(2)
C36 O12 Cu3 127.8(2)
C31 O10 Cu3 127.5(2)
C18 O7 Cu2 128.7(2)
C15 O6 Cu2 128.0(2)
C2 O1 Cu1 128.0(2)
C47 O4 Cu1 127.7(2)
C34 O11 Cu3 128.3(2)
C20 O8 Cu2 127.7(2)
C50 N2 Cu2 112.14(17)
C50 N2 C52 108.1(2)
C51 N2 Cu2 115.24(17)
C51 N2 C50 107.8(2)
C51 N2 C52 107.9(2)
C52 N2 Cu2 105.42(17)
C49 N3 Cu3 112.77(17)
C49 N3 C54 108.3(2)
C51 N3 Cu3 113.69(17)
C51 N3 C49 107.5(2)
C51 N3 C54 108.0(2)
C54 N3 Cu3 106.39(17)
N3 C49 H49A 109.2
N3 C49 H49B 109.2
H49A C49 H49B 107.9
N1 C49 N3 112.1(2)
N1 C49 H49A 109.2
N1 C49 H49B 109.2
C29 C30 C27 119.7(3)
C31 C30 C27 119.6(3)
C31 C30 C29 119.6(3)
C45 C46 C43 119.1(3)
C47 C46 C45 119.7(3)
C47 C46 C43 120.4(3)
C49 N1 Cu1 113.31(17)
C49 N1 C50 107.7(2)
C49 N1 C53 108.0(2)
C50 N1 Cu1 113.96(17)
C53 N1 Cu1 105.89(17)
C53 N1 C50 107.7(2)
O3 C45 C46 126.1(3)
O3 C45 C44 112.8(3)
C46 C45 C44 121.0(3)
C11 C6 C3 123.2(3)
C7 C6 C3 118.6(3)
C7 C6 C11 118.1(3)
C15 C14 C13 119.8(3)
C15 C14 C11 120.4(3)
C13 C14 C11 118.9(3)
C27 C22 C19 123.6(3)
C27 C22 C23 118.0(3)
C23 C22 C19 118.4(3)
O12 C36 C35 125.9(3)
O12 C36 C37 113.1(3)
C35 C36 C37 121.0(3)
N2 C50 N1 111.9(2)
N2 C50 H50A 109.2
N2 C50 H50B 109.2
N1 C50 H50A 109.2
N1 C50 H50B 109.2
H50A C50 H50B 107.9
O2 C4 C3 126.1(3)
O2 C4 C5 112.7(3)
C3 C4 C5 121.2(3)
C36 C35 C34 119.7(3)
C36 C35 C38 119.8(3)
C34 C35 C38 119.4(3)
C22 C27 C30 124.1(3)
C22 C27 C26 118.1(3)
C26 C27 C30 117.8(3)
O4 C47 C46 126.0(3)
O4 C47 C48 113.7(3)
C46 C47 C48 120.3(3)
N2 C51 N3 112.4(2)
N2 C51 H51A 109.1
N2 C51 H51B 109.1
N3 C51 H51A 109.1
N3 C51 H51B 109.1
H51A C51 H51B 107.9
C4 C3 C6 119.8(3)
C4 C3 C2 120.3(3)
C2 C3 C6 119.1(3)
C54 N4 C53 108.0(2)
C52 N4 C53 108.4(2)
C52 N4 C54 108.5(2)
O8 C20 C19 125.9(3)
O8 C20 C21 113.0(3)
C19 C20 C21 121.0(3)
N1 C53 H53A 109.0
N1 C53 H53B 109.0
N4 C53 N1 112.9(2)
N4 C53 H53A 109.0
N4 C53 H53B 109.0
H53A C53 H53B 107.8
O7 C18 C19 125.3(3)
O7 C18 C17 114.0(3)
C19 C18 C17 120.7(3)
C38 C43 C46 123.4(3)
C42 C43 C46 118.5(3)
C42 C43 C38 118.1(3)
O11 C34 C35 125.4(3)
O11 C34 C33 113.7(3)
C35 C34 C33 120.8(3)
O1 C2 C3 125.1(3)
O1 C2 C1 113.6(3)
C3 C2 C1 121.2(3)
O6 C15 C14 125.7(3)
O6 C15 C16 114.4(3)
C14 C15 C16 119.9(3)
C4 C5 H5A 109.5
C4 C5 H5B 109.5
C4 C5 H5C 109.5
H5A C5 H5B 109.5
H5A C5 H5C 109.5
H5B C5 H5C 109.5
O9 C29 C30 125.3(3)
O9 C29 C28 113.2(3)
C30 C29 C28 121.4(3)
O5 C13 C14 125.5(3)
O5 C13 C12 113.2(3)
C14 C13 C12 121.3(3)
C29 C28 H28A 109.5
C29 C28 H28B 109.5
C29 C28 H28C 109.5
H28A C28 H28B 109.5
H28A C28 H28C 109.5
H28B C28 H28C 109.5
C27 C26 H26 118.9
C25 C26 C27 122.1(3)
C25 C26 H26 118.9
N3 C54 H54A 109.1
N3 C54 H54B 109.1
N4 C54 N3 112.3(2)
N4 C54 H54A 109.1
N4 C54 H54B 109.1
H54A C54 H54B 107.9
C20 C19 C22 120.9(3)
C20 C19 C18 120.2(3)
C18 C19 C22 118.1(3)
C15 C16 H16A 109.5
C15 C16 H16B 109.5
C15 C16 H16C 109.5
H16A C16 H16B 109.5
H16A C16 H16C 109.5
H16B C16 H16C 109.5
C22 C23 H23 118.6
C24 C23 C22 122.7(4)
C24 C23 H23 118.6
C43 C38 C35 122.9(3)
C39 C38 C35 119.1(3)
C39 C38 C43 118.0(3)
N2 C52 H52A 109.1
N2 C52 H52B 109.1
N4 C52 N2 112.5(2)
N4 C52 H52A 109.1
N4 C52 H52B 109.1
H52A C52 H52B 107.8
C23 C24 H24 120.4
C23 C24 C25 119.3(3)
C25 C24 H24 120.4
C6 C11 C14 123.5(3)
C10 C11 C6 117.9(3)
C10 C11 C14 118.6(3)
O10 C31 C30 125.8(3)
O10 C31 C32 113.5(3)
C30 C31 C32 120.6(3)
C31 C32 H32A 109.5
C31 C32 H32B 109.5
C31 C32 H32C 109.5
H32A C32 H32B 109.5
H32A C32 H32C 109.5
H32B C32 H32C 109.5
C43 C42 H42 118.6
C41 C42 C43 122.9(3)
C41 C42 H42 118.6
C26 C25 H25 120.1
C24 C25 C26 119.7(3)
C24 C25 H25 120.1
C20 C21 H21A 109.5
C20 C21 H21B 109.5
C20 C21 H21C 109.5
H21A C21 H21B 109.5
H21A C21 H21C 109.5
H21B C21 H21C 109.5
C45 C44 H44A 109.5
C45 C44 H44B 109.5
C45 C44 H44C 109.5
H44A C44 H44B 109.5
H44A C44 H44C 109.5
H44B C44 H44C 109.5
C18 C17 H17A 109.5
C18 C17 H17B 109.5
C18 C17 H17C 109.5
H17A C17 H17B 109.5
H17A C17 H17C 109.5
H17B C17 H17C 109.5
C42 C41 H41 120.7
C40 C41 C42 118.7(3)
C40 C41 H41 120.7
C13 C12 H12A 109.5
C13 C12 H12B 109.5
C13 C12 H12C 109.5
H12A C12 H12B 109.5
H12A C12 H12C 109.5
H12B C12 H12C 109.5
C11 C10 H10 118.6
C9 C10 C11 122.7(4)
C9 C10 H10 118.6
C2 C1 H1A 109.5
C2 C1 H1B 109.5
C2 C1 H1C 109.5
H1A C1 H1B 109.5
H1A C1 H1C 109.5
H1B C1 H1C 109.5
C6 C7 H7 118.6
C8 C7 C6 122.7(4)
C8 C7 H7 118.6
C38 C39 H39 119.0
C40 C39 C38 122.0(3)
C40 C39 H39 119.0
C7 C8 H8 120.6
C9 C8 C7 118.8(4)
C9 C8 H8 120.6
C34 C33 H33A 109.5
C34 C33 H33B 109.5
C34 C33 H33C 109.5
H33A C33 H33B 109.5
H33A C33 H33C 109.5
H33B C33 H33C 109.5
C47 C48 H48A 109.5
C47 C48 H48B 109.5
C47 C48 H48C 109.5
H48A C48 H48B 109.5
H48A C48 H48C 109.5
H48B C48 H48C 109.5
C41 C40 C39 120.3(3)
C41 C40 H40 119.9
C39 C40 H40 119.9
C10 C9 C8 119.6(4)
C10 C9 H9 120.2
C8 C9 H9 120.2
H3WA O3W H3WB 109.6
H1WA O1W H1WB 109.6
H2WA O2W H2WB 109.6
C36 C37 H37A 109.5
C36 C37 H37B 109.5
C36 C37 H37C 109.5
H37A C37 H37B 109.5
H37A C37 H37C 109.5
H37B C37 H37C 109.5

loop_
_geom_bond_atom_site_label_1
_geom_bond_atom_site_label_2
_geom_bond_distance
Cu1 O3 1.909(2)
Cu1 O2 1.912(2)
Cu1 O1 1.930(2)
Cu1 O4 1.939(2)
Cu1 N1 2.387(2)
Cu2 O5 1.910(2)
Cu2 O7 1.930(2)
Cu2 O6 1.934(2)
Cu2 O8 1.931(2)
Cu2 N2 2.367(2)
Cu3 O9 1.917(2)
Cu3 O12 1.926(2)
Cu3 O10 1.933(2)
Cu3 O11 1.931(2)
Cu3 N3 2.387(2)
O5 C13 1.274(4)
O3 C45 1.271(4)
O9 C29 1.274(3)
O2 C4 1.283(4)
O12 C36 1.277(4)
O10 C31 1.283(4)
O7 C18 1.274(4)
O6 C15 1.279(4)
O1 C2 1.271(4)
O4 C47 1.275(4)
O11 C34 1.277(4)
O8 C20 1.281(4)
N2 C50 1.474(4)
N2 C51 1.470(4)
N2 C52 1.482(4)
N3 C49 1.477(4)
N3 C51 1.472(4)
N3 C54 1.481(4)
C49 H49A 0.9700
C49 H49B 0.9700
C49 N1 1.470(4)
C30 C27 1.506(4)
C30 C29 1.409(4)
C30 C31 1.399(4)
C46 C45 1.411(4)
C46 C47 1.404(4)
C46 C43 1.502(4)
N1 C50 1.483(4)
N1 C53 1.479(4)
C45 C44 1.498(4)
C6 C3 1.513(4)
C6 C11 1.405(4)
C6 C7 1.393(4)
C14 C15 1.404(5)
C14 C13 1.416(5)
C14 C11 1.516(4)
C22 C27 1.396(4)
C22 C19 1.516(4)
C22 C23 1.406(4)
C36 C35 1.402(4)
C36 C37 1.507(4)
C50 H50A 0.9700
C50 H50B 0.9700
C4 C3 1.393(4)
C4 C5 1.504(4)
C35 C34 1.406(4)
C35 C38 1.511(4)
C27 C26 1.402(4)
C47 C48 1.513(4)
C51 H51A 0.9700
C51 H51B 0.9700
C3 C2 1.413(4)
N4 C53 1.458(4)
N4 C54 1.457(4)
N4 C52 1.453(4)
C20 C19 1.406(4)
C20 C21 1.506(5)
C53 H53A 0.9700
C53 H53B 0.9700
C18 C19 1.408(4)
C18 C17 1.503(5)
C43 C38 1.400(4)
C43 C42 1.395(4)
C34 C33 1.512(5)
C2 C1 1.510(4)
C15 C16 1.508(5)
C5 H5A 0.9600
C5 H5B 0.9600
C5 H5C 0.9600
C29 C28 1.502(4)
C13 C12 1.496(5)
C28 H28A 0.9600
C28 H28B 0.9600
C28 H28C 0.9600
C26 H26 0.9300
C26 C25 1.375(5)
C54 H54A 0.9700
C54 H54B 0.9700
C16 H16A 0.9600
C16 H16B 0.9600
C16 H16C 0.9600
C23 H23 0.9300
C23 C24 1.366(5)
C38 C39 1.396(4)
C52 H52A 0.9700
C52 H52B 0.9700
C24 H24 0.9300
C24 C25 1.367(5)
C11 C10 1.389(5)
C31 C32 1.501(4)
C32 H32A 0.9600
C32 H32B 0.9600
C32 H32C 0.9600
C42 H42 0.9300
C42 C41 1.369(5)
C25 H25 0.9300
C21 H21A 0.9600
C21 H21B 0.9600
C21 H21C 0.9600
C44 H44A 0.9600
C44 H44B 0.9600
C44 H44C 0.9600
C17 H17A 0.9600
C17 H17B 0.9600
C17 H17C 0.9600
C41 H41 0.9300
C41 C40 1.365(5)
C12 H12A 0.9600
C12 H12B 0.9600
C12 H12C 0.9600
C10 H10 0.9300
C10 C9 1.370(5)
C1 H1A 0.9600
C1 H1B 0.9600
C1 H1C 0.9600
C7 H7 0.9300
C7 C8 1.374(5)
C39 H39 0.9300
C39 C40 1.372(5)
C8 H8 0.9300
C8 C9 1.372(5)
C33 H33A 0.9600
C33 H33B 0.9600
C33 H33C 0.9600
C48 H48A 0.9600
C48 H48B 0.9600
C48 H48C 0.9600
C40 H40 0.9300
C9 H9 0.9300
O3W H3WA 0.8497
O3W H3WB 0.8508
O1W H1WA 0.8495
O1W H1WB 0.8495
O2W H2WA 0.8492
O2W H2WB 0.8502
C37 H37A 0.9600
C37 H37B 0.9600
C37 H37C 0.9600
